data_7719318
loop_
_publ_author_name
'Chen, Yu-Hsuan'
'Chen, Guan-Wen'
'Lee, Yi-Hui'
'Liu, Hsin-Kuan'
'Lin, Chun-Yi'

_publ_section_title
;
 Two-coordinate Co and Ni complexes of a bulky imidazolin-2-iminato ligand
 and facile synthesis of heterobimetallic complexes.
;
_journal_issue 38
_journal_name_full 'Dalton transactions (Cambridge, England : 2003)'
_journal_page_first 14448
_journal_page_last 14455
_journal_paper_doi 10.1039/d5dt01455g
_journal_volume 54
_journal_year 2025
_chemical_formula_moiety 'C54 H72 Cl2 Ge N6 Ni [+ solvent] '
_chemical_formula_sum 'C54 H72 Cl2 Ge N6 Ni'
_chemical_formula_weight 1007.37
_chemical_properties_physical Air-sensitive,Moisture-sensitive
_space_group_crystal_system tetragonal
_space_group_IT_number 96
_space_group_name_Hall 'P 4nw 2abw'
_space_group_name_H-M_alt 'P 43 21 2'
_atom_sites_solution_hydrogens geom
_audit_creation_method SHELXL-2019/1
_audit_update_record
;
2025-08-15 deposited with the CCDC.	2025-08-19 downloaded from the CCDC.
;
_cell_angle_alpha 90
_cell_angle_beta 90
_cell_angle_gamma 90
_cell_formula_units_Z 4
_cell_length_a 14.0070(4)
_cell_length_b 14.0070(4)
_cell_length_c 30.7341(12)
_cell_measurement_reflns_used 9503
_cell_measurement_temperature 100(2)
_cell_measurement_theta_max 28.06
_cell_measurement_theta_min 2.45
_cell_volume 6029.9(3)
_computing_structure_refinement 'SHELXL-2019/1 (Sheldrick, 2019)'
_diffrn_ambient_temperature 100(2)
_diffrn_measured_fraction_theta_full 1.000
_diffrn_measured_fraction_theta_max 0.999
_diffrn_measurement_device_type 'Bruker D8 Venture PHOTON III diffractometer'
_diffrn_measurement_method '\f and \w scans'
_diffrn_radiation_type MoK\a
_diffrn_radiation_wavelength 0.71073
_diffrn_reflns_av_R_equivalents 0.0487
_diffrn_reflns_av_unetI/netI 0.0272
_diffrn_reflns_Laue_measured_fraction_full 1.000
_diffrn_reflns_Laue_measured_fraction_max 0.999
_diffrn_reflns_limit_h_max 18
_diffrn_reflns_limit_h_min -18
_diffrn_reflns_limit_k_max 16
_diffrn_reflns_limit_k_min -18
_diffrn_reflns_limit_l_max 40
_diffrn_reflns_limit_l_min -40
_diffrn_reflns_number 83656
_diffrn_reflns_point_group_measured_fraction_full 1.000
_diffrn_reflns_point_group_measured_fraction_max 0.999
_diffrn_reflns_theta_full 25.242
_diffrn_reflns_theta_max 28.276
_diffrn_reflns_theta_min 1.598
_exptl_absorpt_coefficient_mu 0.935
_exptl_absorpt_correction_T_max 0.7457
_exptl_absorpt_correction_T_min 0.6686
_exptl_absorpt_correction_type numerical
_exptl_absorpt_process_details
;
 SADABS 2016/2: Krause, L., Herbst-Irmer, R., Sheldrick G.M. & Stalke D.,
 J. Appl. Cryst. 48 (2015) 3-10
;
_exptl_crystal_colour Green
_exptl_crystal_density_diffrn 1.110
_exptl_crystal_description Tetrahedral
_exptl_crystal_F_000 2128
_exptl_crystal_preparation 'Magnetic properties'
_exptl_crystal_recrystallization_method 'Re-crystallisation from solvent: toluene'
_exptl_crystal_size_max 0.252
_exptl_crystal_size_mid 0.162
_exptl_crystal_size_min 0.099
_refine_diff_density_max 0.538
_refine_diff_density_min -0.298
_refine_diff_density_rms 0.069
_refine_ls_abs_structure_details
;
 Flack x determined using 2656 quotients [(I+)-(I-)]/[(I+)+(I-)]
 (Parsons, Flack and Wagner, Acta Cryst. B69 (2013) 249-259).
;
_refine_ls_abs_structure_Flack 0.010(3)
_refine_ls_extinction_method none
_refine_ls_goodness_of_fit_ref 1.063
_refine_ls_hydrogen_treatment constr
_refine_ls_matrix_type full
_refine_ls_number_parameters 298
_refine_ls_number_reflns 7476
_refine_ls_number_restraints 0
_refine_ls_restrained_S_all 1.063
_refine_ls_R_factor_all 0.0448
_refine_ls_R_factor_gt 0.0363
_refine_ls_shift/su_max 0.001
_refine_ls_shift/su_mean 0.000
_refine_ls_structure_factor_coef Fsqd
_refine_ls_weighting_details 'w=1/[\s^2^(Fo^2^)+(0.0535P)^2^+2.4384P] where P=(Fo^2^+2Fc^2^)/3'
_refine_ls_weighting_scheme calc
_refine_ls_wR_factor_gt 0.0903
_refine_ls_wR_factor_ref 0.0960
_reflns_Friedel_coverage 0.738
_reflns_Friedel_fraction_full 0.999
_reflns_Friedel_fraction_max 0.998
_reflns_number_gt 6673
_reflns_number_total 7476
_reflns_threshold_expression 'I > 2\s(I)'
_cod_data_source_file d5dt01455g2.cif
_cod_data_source_block 24apr14_0m_a_sq
_cod_depositor_comments 'Adding full bibliography for 7719316--7719320.cif.'
_cod_original_cell_volume 6029.9(4)
_cod_database_code 7719318
_shelx_shelxl_version_number 2019/1
_shelx_space_group_comment
;
The symmetry employed for this shelxl refinement is uniquely defined
by the following loop, which should always be used as a source of
symmetry information in preference to the above space-group names.
They are only intended as comments.
;
_shelx_estimated_absorpt_t_min 0.799
_shelx_estimated_absorpt_t_max 0.913

loop_
_space_group_symop_operation_xyz
'x, y, z'
'-x, -y, z+1/2'
'-y+1/2, x+1/2, z+3/4'
'y+1/2, -x+1/2, z+1/4'
'-x+1/2, y+1/2, -z+3/4'
'x+1/2, -y+1/2, -z+1/4'
'y, x, -z'
'-y, -x, -z+1/2'

loop_
_atom_site_label
_atom_site_type_symbol
_atom_site_fract_x
_atom_site_fract_y
_atom_site_fract_z
_atom_site_U_iso_or_equiv
_atom_site_adp_type
_atom_site_occupancy
_atom_site_site_symmetry_order
_atom_site_calc_flag
_atom_site_refinement_flags_posn
_atom_site_refinement_flags_adp
_atom_site_refinement_flags_occupancy
_atom_site_disorder_assembly
_atom_site_disorder_group
Ge1 Ge 0.54159(2) 0.45841(2) 0.250000 0.02977(12) Uani 1 2 d S T P . .
Ni1 Ni 0.68794(2) 0.31206(2) 0.250000 0.01911(11) Uani 1 2 d S T P . .
Cl1 Cl 0.75845(6) 0.29138(7) 0.18611(3) 0.0380(2) Uani 1 1 d . . . . .
N1 N 0.68244(19) 0.53510(18) 0.33708(8) 0.0235(5) Uani 1 1 d . . . . .
N2 N 0.81215(19) 0.50240(17) 0.30111(7) 0.0220(5) Uani 1 1 d . . . . .
N3 N 0.66662(17) 0.44684(17) 0.26994(7) 0.0201(5) Uani 1 1 d . . . . .
C1 C 0.5831(2) 0.5445(2) 0.34828(9) 0.0255(6) Uani 1 1 d . . . . .
C2 C 0.5447(2) 0.4831(2) 0.37935(10) 0.0283(6) Uani 1 1 d . . . . .
C3 C 0.4479(3) 0.4944(3) 0.38946(11) 0.0361(8) Uani 1 1 d . . . . .
H3 H 0.419439 0.454476 0.410813 0.043 Uiso 1 1 calc R U . . .
C4 C 0.3934(3) 0.5628(3) 0.36880(13) 0.0402(9) Uani 1 1 d . . . . .
H4 H 0.327408 0.568276 0.375557 0.048 Uiso 1 1 calc R U . . .
C5 C 0.4339(3) 0.6241(3) 0.33811(12) 0.0379(8) Uani 1 1 d . . . . .
H5 H 0.395568 0.671283 0.324381 0.046 Uiso 1 1 calc R U . . .
C6 C 0.5302(3) 0.6165(2) 0.32755(11) 0.0320(7) Uani 1 1 d . . . . .
C7 C 0.7595(3) 0.5698(2) 0.36108(10) 0.0289(7) Uani 1 1 d . . . . .
H7 H 0.755910 0.601511 0.388356 0.035 Uiso 1 1 calc R U . . .
C8 C 0.8391(2) 0.5505(2) 0.33893(9) 0.0270(6) Uani 1 1 d . . . . .
H8 H 0.902346 0.566496 0.347339 0.032 Uiso 1 1 calc R U . . .
C9 C 0.7153(2) 0.4917(2) 0.29973(8) 0.0206(5) Uani 1 1 d . . . . .
C10 C 0.6047(2) 0.4104(2) 0.40364(10) 0.0295(6) Uani 1 1 d . . . . .
H10 H 0.666751 0.403840 0.387794 0.035 Uiso 1 1 calc R U . . .
C11 C 0.5590(3) 0.3118(3) 0.40569(12) 0.0391(8) Uani 1 1 d . . . . .
H11A H 0.602314 0.267426 0.420399 0.059 Uiso 1 1 calc R U . . .
H11B H 0.546299 0.289037 0.376098 0.059 Uiso 1 1 calc R U . . .
H11C H 0.498802 0.315680 0.421873 0.059 Uiso 1 1 calc R U . . .
C12 C 0.5778(3) 0.6846(3) 0.29609(12) 0.0378(8) Uani 1 1 d . . . . .
H12 H 0.622948 0.646209 0.277988 0.045 Uiso 1 1 calc R U . . .
C13 C 0.5078(4) 0.7330(3) 0.26487(13) 0.0517(10) Uani 1 1 d . . . . .
H13A H 0.543498 0.769093 0.242937 0.078 Uiso 1 1 calc R U . . .
H13B H 0.466373 0.776489 0.281206 0.078 Uiso 1 1 calc R U . . .
H13C H 0.468727 0.684300 0.250466 0.078 Uiso 1 1 calc R U . . .
C14 C 0.8748(2) 0.4815(2) 0.26537(9) 0.0231(6) Uani 1 1 d . . . . .
C15 C 0.8706(2) 0.5406(2) 0.22845(10) 0.0274(6) Uani 1 1 d . . . . .
C16 C 0.9310(2) 0.5181(3) 0.19383(10) 0.0324(7) Uani 1 1 d . . . . .
H16 H 0.928971 0.555852 0.168162 0.039 Uiso 1 1 calc R U . . .
C17 C 0.9931(2) 0.4427(3) 0.19612(10) 0.0322(7) Uani 1 1 d . . . . .
H17 H 1.032656 0.428068 0.171906 0.039 Uiso 1 1 calc R U . . .
C18 C 0.9987(2) 0.3877(3) 0.23336(10) 0.0304(7) Uani 1 1 d . . . . .
H18 H 1.043553 0.336965 0.234764 0.037 Uiso 1 1 calc R U . . .
C19 C 0.9396(2) 0.4055(2) 0.26887(10) 0.0257(6) Uani 1 1 d . . . . .
C20 C 0.6267(3) 0.4472(3) 0.44914(12) 0.0434(9) Uani 1 1 d . . . . .
H20A H 0.667050 0.400923 0.464441 0.065 Uiso 1 1 calc R U . . .
H20B H 0.566921 0.455922 0.465230 0.065 Uiso 1 1 calc R U . . .
H20C H 0.660244 0.508405 0.447057 0.065 Uiso 1 1 calc R U . . .
C21 C 0.6372(4) 0.7593(3) 0.32035(15) 0.0508(10) Uani 1 1 d . . . . .
H21A H 0.669341 0.800809 0.299268 0.076 Uiso 1 1 calc R U . . .
H21B H 0.684994 0.727138 0.338423 0.076 Uiso 1 1 calc R U . . .
H21C H 0.595244 0.797831 0.338879 0.076 Uiso 1 1 calc R U . . .
C22 C 0.8065(3) 0.6277(2) 0.22546(11) 0.0363(8) Uani 1 1 d . . . . .
H22 H 0.769943 0.632278 0.253332 0.044 Uiso 1 1 calc R U . . .
C23 C 0.8658(4) 0.7197(3) 0.22075(14) 0.0575(13) Uani 1 1 d . . . . .
H23A H 0.822870 0.774820 0.218898 0.086 Uiso 1 1 calc R U . . .
H23B H 0.904622 0.716074 0.194275 0.086 Uiso 1 1 calc R U . . .
H23C H 0.907682 0.726865 0.246093 0.086 Uiso 1 1 calc R U . . .
C24 C 0.9498(2) 0.3457(2) 0.31002(10) 0.0292(6) Uani 1 1 d . . . . .
H24 H 0.891509 0.355697 0.328260 0.035 Uiso 1 1 calc R U . . .
C25 C 0.9588(3) 0.2389(3) 0.30056(12) 0.0390(8) Uani 1 1 d . . . . .
H25A H 0.955018 0.203107 0.327898 0.058 Uiso 1 1 calc R U . . .
H25B H 1.020347 0.226302 0.286509 0.058 Uiso 1 1 calc R U . . .
H25C H 0.906923 0.218944 0.281221 0.058 Uiso 1 1 calc R U . . .
C26 C 0.7345(3) 0.6189(3) 0.18863(13) 0.0493(10) Uani 1 1 d . . . . .
H26A H 0.690582 0.673382 0.189479 0.074 Uiso 1 1 calc R U . . .
H26B H 0.698228 0.559521 0.192008 0.074 Uiso 1 1 calc R U . . .
H26C H 0.768156 0.618191 0.160692 0.074 Uiso 1 1 calc R U . . .
C27 C 1.0368(3) 0.3797(3) 0.33614(12) 0.0408(8) Uani 1 1 d . . . . .
H27A H 1.042209 0.342154 0.362929 0.061 Uiso 1 1 calc R U . . .
H27B H 1.029093 0.447360 0.343522 0.061 Uiso 1 1 calc R U . . .
H27C H 1.094730 0.371418 0.318651 0.061 Uiso 1 1 calc R U . . .

loop_
_atom_site_aniso_label
_atom_site_aniso_U_11
_atom_site_aniso_U_22
_atom_site_aniso_U_33
_atom_site_aniso_U_23
_atom_site_aniso_U_13
_atom_site_aniso_U_12
Ge1 0.02870(16) 0.02870(16) 0.0319(2) -0.00645(15) -0.00645(15) 0.00933(18)
Ni1 0.01980(15) 0.01980(15) 0.0177(2) -0.00180(14) -0.00180(14) 0.00182(18)
Cl1 0.0327(4) 0.0495(5) 0.0317(4) -0.0114(3) 0.0123(3) -0.0038(3)
N1 0.0304(13) 0.0200(11) 0.0200(11) -0.0029(9) 0.0047(10) -0.0007(10)
N2 0.0277(13) 0.0220(11) 0.0163(10) -0.0021(9) 0.0017(10) -0.0034(10)
N3 0.0218(12) 0.0212(12) 0.0173(10) -0.0002(9) -0.0011(9) 0.0035(9)
C1 0.0317(15) 0.0222(13) 0.0224(13) -0.0049(11) 0.0054(11) 0.0006(12)
C2 0.0319(16) 0.0293(15) 0.0238(13) -0.0042(11) 0.0041(12) -0.0020(13)
C3 0.0359(18) 0.0408(19) 0.0316(16) -0.0003(14) 0.0085(14) -0.0027(15)
C4 0.0316(18) 0.047(2) 0.0416(19) -0.0058(16) 0.0075(15) 0.0087(15)
C5 0.042(2) 0.0353(18) 0.0367(18) -0.0031(15) 0.0034(15) 0.0149(15)
C6 0.0430(19) 0.0265(16) 0.0266(15) -0.0041(12) 0.0073(14) 0.0056(14)
C7 0.0383(17) 0.0253(15) 0.0230(14) -0.0062(11) 0.0020(12) -0.0074(13)
C8 0.0335(16) 0.0266(15) 0.0208(13) -0.0033(12) -0.0005(11) -0.0072(12)
C9 0.0278(14) 0.0163(12) 0.0178(11) 0.0030(10) 0.0033(10) 0.0021(10)
C10 0.0316(17) 0.0310(17) 0.0258(14) 0.0040(12) 0.0038(12) -0.0022(13)
C11 0.042(2) 0.0322(18) 0.0433(19) 0.0056(15) 0.0038(16) -0.0063(15)
C12 0.052(2) 0.0264(16) 0.0350(17) 0.0056(14) 0.0117(15) 0.0122(16)
C13 0.067(3) 0.043(2) 0.045(2) 0.0097(18) 0.008(2) 0.0204(19)
C14 0.0234(14) 0.0296(15) 0.0163(12) -0.0017(11) 0.0018(10) -0.0052(11)
C15 0.0325(15) 0.0274(15) 0.0223(14) -0.0002(12) 0.0010(12) -0.0033(13)
C16 0.0358(18) 0.0399(19) 0.0214(14) 0.0042(13) 0.0026(12) -0.0053(14)
C17 0.0272(15) 0.048(2) 0.0210(14) -0.0024(13) 0.0076(12) -0.0007(14)
C18 0.0263(16) 0.0383(19) 0.0268(14) 0.0007(13) 0.0031(12) 0.0007(13)
C19 0.0236(15) 0.0312(15) 0.0223(13) -0.0009(12) 0.0013(11) -0.0032(12)
C20 0.052(2) 0.044(2) 0.0342(18) 0.0028(16) -0.0042(17) -0.0030(18)
C21 0.069(3) 0.0293(19) 0.054(2) 0.0050(17) 0.011(2) 0.0016(18)
C22 0.055(2) 0.0301(17) 0.0236(15) 0.0059(13) 0.0088(15) 0.0046(16)
C23 0.096(4) 0.037(2) 0.040(2) 0.0047(17) 0.013(2) -0.006(2)
C24 0.0268(16) 0.0374(17) 0.0235(14) 0.0035(12) 0.0030(12) 0.0032(13)
C25 0.043(2) 0.0395(19) 0.0349(17) 0.0039(15) 0.0075(15) 0.0086(17)
C26 0.059(3) 0.051(2) 0.0371(19) 0.0075(18) 0.0011(19) 0.018(2)
C27 0.0339(18) 0.059(2) 0.0293(16) 0.0018(16) -0.0017(14) 0.0019(17)

loop_
_atom_type_symbol
_atom_type_description
_atom_type_scat_dispersion_real
_atom_type_scat_dispersion_imag
_atom_type_scat_source
C C 0.0033 0.0016 'International Tables Vol C Tables 4.2.6.8 and 6.1.1.4'
H H 0.0000 0.0000 'International Tables Vol C Tables 4.2.6.8 and 6.1.1.4'
Cl Cl 0.1484 0.1585 'International Tables Vol C Tables 4.2.6.8 and 6.1.1.4'
Ge Ge 0.1547 1.8001 'International Tables Vol C Tables 4.2.6.8 and 6.1.1.4'
N N 0.0061 0.0033 'International Tables Vol C Tables 4.2.6.8 and 6.1.1.4'
Ni Ni 0.3393 1.1124 'International Tables Vol C Tables 4.2.6.8 and 6.1.1.4'

loop_
_geom_angle_atom_site_label_1
_geom_angle_atom_site_label_2
_geom_angle_atom_site_label_3
_geom_angle
_geom_angle_site_symmetry_1
_geom_angle_site_symmetry_3
_geom_angle_publ_flag
N3 Ge1 N3 86.83(15) . 8_665 ?
N3 Ge1 Ni1 43.41(7) . . ?
N3 Ge1 Ni1 43.41(7) 8_665 . ?
N3 Ni1 N3 79.25(14) . 8_665 ?
N3 Ni1 Cl1 117.36(7) . . ?
N3 Ni1 Cl1 99.67(7) 8_665 . ?
N3 Ni1 Cl1 99.67(7) . 8_665 ?
N3 Ni1 Cl1 117.36(7) 8_665 8_665 ?
Cl1 Ni1 Cl1 131.92(6) . 8_665 ?
N3 Ni1 Ge1 39.62(7) . . ?
N3 Ni1 Ge1 39.62(7) 8_665 . ?
Cl1 Ni1 Ge1 114.04(3) . . ?
Cl1 Ni1 Ge1 114.04(3) 8_665 . ?
C9 N1 C7 109.6(3) . . ?
C9 N1 C1 124.2(3) . . ?
C7 N1 C1 126.1(2) . . ?
C9 N2 C8 110.3(2) . . ?
C9 N2 C14 124.2(2) . . ?
C8 N2 C14 124.8(3) . . ?
C9 N3 Ge1 132.9(2) . . ?
C9 N3 Ni1 126.2(2) . . ?
Ge1 N3 Ni1 96.96(11) . . ?
C2 C1 C6 123.4(3) . . ?
C2 C1 N1 118.7(3) . . ?
C6 C1 N1 117.8(3) . . ?
C1 C2 C3 117.1(3) . . ?
C1 C2 C10 122.5(3) . . ?
C3 C2 C10 120.2(3) . . ?
C4 C3 C2 120.8(3) . . ?
C4 C3 H3 119.6 . . ?
C2 C3 H3 119.6 . . ?
C3 C4 C5 120.8(3) . . ?
C3 C4 H4 119.6 . . ?
C5 C4 H4 119.6 . . ?
C6 C5 C4 120.3(3) . . ?
C6 C5 H5 119.8 . . ?
C4 C5 H5 119.8 . . ?
C5 C6 C1 117.4(3) . . ?
C5 C6 C12 121.8(3) . . ?
C1 C6 C12 120.7(3) . . ?
C8 C7 N1 107.8(3) . . ?
C8 C7 H7 126.1 . . ?
N1 C7 H7 126.1 . . ?
C7 C8 N2 107.3(3) . . ?
C7 C8 H8 126.4 . . ?
N2 C8 H8 126.4 . . ?
N3 C9 N2 126.5(3) . . ?
N3 C9 N1 128.5(3) . . ?
N2 C9 N1 104.9(2) . . ?
C2 C10 C20 109.7(3) . . ?
C2 C10 C11 113.3(3) . . ?
C20 C10 C11 110.7(3) . . ?
C2 C10 H10 107.6 . . ?
C20 C10 H10 107.6 . . ?
C11 C10 H10 107.6 . . ?
C10 C11 H11A 109.5 . . ?
C10 C11 H11B 109.5 . . ?
H11A C11 H11B 109.5 . . ?
C10 C11 H11C 109.5 . . ?
H11A C11 H11C 109.5 . . ?
H11B C11 H11C 109.5 . . ?
C6 C12 C13 113.5(4) . . ?
C6 C12 C21 111.0(3) . . ?
C13 C12 C21 110.6(3) . . ?
C6 C12 H12 107.1 . . ?
C13 C12 H12 107.1 . . ?
C21 C12 H12 107.1 . . ?
C12 C13 H13A 109.5 . . ?
C12 C13 H13B 109.5 . . ?
H13A C13 H13B 109.5 . . ?
C12 C13 H13C 109.5 . . ?
H13A C13 H13C 109.5 . . ?
H13B C13 H13C 109.5 . . ?
C19 C14 C15 122.4(3) . . ?
C19 C14 N2 119.4(3) . . ?
C15 C14 N2 118.1(3) . . ?
C16 C15 C14 117.2(3) . . ?
C16 C15 C22 119.6(3) . . ?
C14 C15 C22 123.2(3) . . ?
C17 C16 C15 121.3(3) . . ?
C17 C16 H16 119.3 . . ?
C15 C16 H16 119.3 . . ?
C16 C17 C18 120.5(3) . . ?
C16 C17 H17 119.7 . . ?
C18 C17 H17 119.7 . . ?
C17 C18 C19 121.1(3) . . ?
C17 C18 H18 119.5 . . ?
C19 C18 H18 119.5 . . ?
C18 C19 C14 117.4(3) . . ?
C18 C19 C24 119.7(3) . . ?
C14 C19 C24 122.8(3) . . ?
C10 C20 H20A 109.5 . . ?
C10 C20 H20B 109.5 . . ?
H20A C20 H20B 109.5 . . ?
C10 C20 H20C 109.5 . . ?
H20A C20 H20C 109.5 . . ?
H20B C20 H20C 109.5 . . ?
C12 C21 H21A 109.5 . . ?
C12 C21 H21B 109.5 . . ?
H21A C21 H21B 109.5 . . ?
C12 C21 H21C 109.5 . . ?
H21A C21 H21C 109.5 . . ?
H21B C21 H21C 109.5 . . ?
C15 C22 C26 111.9(3) . . ?
C15 C22 C23 111.1(4) . . ?
C26 C22 C23 110.8(3) . . ?
C15 C22 H22 107.6 . . ?
C26 C22 H22 107.6 . . ?
C23 C22 H22 107.6 . . ?
C22 C23 H23A 109.5 . . ?
C22 C23 H23B 109.5 . . ?
H23A C23 H23B 109.5 . . ?
C22 C23 H23C 109.5 . . ?
H23A C23 H23C 109.5 . . ?
H23B C23 H23C 109.5 . . ?
C19 C24 C25 112.8(3) . . ?
C19 C24 C27 109.7(3) . . ?
C25 C24 C27 109.7(3) . . ?
C19 C24 H24 108.1 . . ?
C25 C24 H24 108.1 . . ?
C27 C24 H24 108.1 . . ?
C24 C25 H25A 109.5 . . ?
C24 C25 H25B 109.5 . . ?
H25A C25 H25B 109.5 . . ?
C24 C25 H25C 109.5 . . ?
H25A C25 H25C 109.5 . . ?
H25B C25 H25C 109.5 . . ?
C22 C26 H26A 109.5 . . ?
C22 C26 H26B 109.5 . . ?
H26A C26 H26B 109.5 . . ?
C22 C26 H26C 109.5 . . ?
H26A C26 H26C 109.5 . . ?
H26B C26 H26C 109.5 . . ?
C24 C27 H27A 109.5 . . ?
C24 C27 H27B 109.5 . . ?
H27A C27 H27B 109.5 . . ?
C24 C27 H27C 109.5 . . ?
H27A C27 H27C 109.5 . . ?
H27B C27 H27C 109.5 . . ?

loop_
_geom_bond_atom_site_label_1
_geom_bond_atom_site_label_2
_geom_bond_distance
_geom_bond_site_symmetry_2
_geom_bond_publ_flag
Ge1 N3 1.863(2) . ?
Ge1 N3 1.863(2) 8_665 ?
Ge1 Ni1 2.8991(6) . ?
Ni1 N3 2.007(2) . ?
Ni1 N3 2.007(2) 8_665 ?
Ni1 Cl1 2.2171(8) . ?
Ni1 Cl1 2.2171(8) 8_665 ?
N1 C9 1.378(3) . ?
N1 C7 1.394(4) . ?
N1 C1 1.439(4) . ?
N2 C9 1.365(4) . ?
N2 C8 1.395(4) . ?
N2 C14 1.436(4) . ?
N3 C9 1.303(4) . ?
C1 C2 1.394(4) . ?
C1 C6 1.405(5) . ?
C2 C3 1.399(5) . ?
C2 C10 1.517(5) . ?
C3 C4 1.381(5) . ?
C3 H3 0.9500 . ?
C4 C5 1.396(5) . ?
C4 H4 0.9500 . ?
C5 C6 1.392(5) . ?
C5 H5 0.9500 . ?
C6 C12 1.513(5) . ?
C7 C8 1.334(5) . ?
C7 H7 0.9500 . ?
C8 H8 0.9500 . ?
C10 C20 1.522(5) . ?
C10 C11 1.523(5) . ?
C10 H10 1.0000 . ?
C11 H11A 0.9800 . ?
C11 H11B 0.9800 . ?
C11 H11C 0.9800 . ?
C12 C13 1.529(5) . ?
C12 C21 1.531(6) . ?
C12 H12 1.0000 . ?
C13 H13A 0.9800 . ?
C13 H13B 0.9800 . ?
C13 H13C 0.9800 . ?
C14 C19 1.402(4) . ?
C14 C15 1.406(4) . ?
C15 C16 1.395(4) . ?
C15 C22 1.517(5) . ?
C16 C17 1.371(5) . ?
C16 H16 0.9500 . ?
C17 C18 1.382(5) . ?
C17 H17 0.9500 . ?
C18 C19 1.392(4) . ?
C18 H18 0.9500 . ?
C19 C24 1.524(4) . ?
C20 H20A 0.9800 . ?
C20 H20B 0.9800 . ?
C20 H20C 0.9800 . ?
C21 H21A 0.9800 . ?
C21 H21B 0.9800 . ?
C21 H21C 0.9800 . ?
C22 C26 1.521(6) . ?
C22 C23 1.541(6) . ?
C22 H22 1.0000 . ?
C23 H23A 0.9800 . ?
C23 H23B 0.9800 . ?
C23 H23C 0.9800 . ?
C24 C25 1.529(5) . ?
C24 C27 1.536(5) . ?
C24 H24 1.0000 . ?
C25 H25A 0.9800 . ?
C25 H25B 0.9800 . ?
C25 H25C 0.9800 . ?
C26 H26A 0.9800 . ?
C26 H26B 0.9800 . ?
C26 H26C 0.9800 . ?
C27 H27A 0.9800 . ?
C27 H27B 0.9800 . ?
C27 H27C 0.9800 . ?
